data_7248808
loop_
_publ_author_name
'Delegkou, Maria-Ioanna'
'Panagiotou, Nikos'
'Papatriantafyllopoulou, Constantina'
'Tasiopoulos, Anastasios'
'Papaioannou, Dionissios'
'Perlepes, Spyros P.'
'Nastopoulos, Vassilios'

_publ_section_title
;
 Solvatomorphism with polar protic/aprotic and non-polar solvents in a
 series of complexes derived from the
 5-phenylimidazole/tetrafluoroborate/copper(ii) reaction system
;
_journal_issue 26
_journal_name_full CrystEngComm
_journal_page_first 3574
_journal_page_last 3592
_journal_paper_doi 10.1039/D4CE00304G
_journal_volume 26
_journal_year 2024
_chemical_formula_moiety 'C36 H32 B2 Cu F8 N8, 1.333(C4 H10 O)'
_chemical_formula_sum 'C41.333 H45.333 B2 Cu F8 N8 O1.333'
_chemical_formula_weight 912.68
_space_group_crystal_system triclinic
_space_group_IT_number 2
_space_group_name_Hall '-P 1'
_space_group_name_H-M_alt 'P -1'
_atom_sites_solution_hydrogens mixed
_atom_sites_solution_primary direct
_atom_sites_solution_secondary difmap
_audit_creation_method SHELXL-2019/3
_audit_update_record
;
2024-03-21 deposited with the CCDC.	2024-06-02 downloaded from the CCDC.
;
_cell_angle_alpha 103.710(3)
_cell_angle_beta 110.373(4)
_cell_angle_gamma 100.587(3)
_cell_formula_units_Z 3
_cell_length_a 15.0482(5)
_cell_length_b 15.3209(5)
_cell_length_c 16.1054(7)
_cell_measurement_reflns_used 5883
_cell_measurement_temperature 100(2)
_cell_measurement_theta_max 28.8660
_cell_measurement_theta_min 3.2680
_cell_volume 3234.0(2)
_computing_cell_refinement 'CrysAlisPro 1.171.38.43 (Rigaku OD, 2015)'
_computing_data_collection 'CrysAlisPro 1.171.38.43 (Rigaku OD, 2015)'
_computing_data_reduction 'CrysAlisPro 1.171.38.43 (Rigaku OD, 2015)'
_computing_molecular_graphics 'PLATON v.270519 (Spek, 2009); MERCURY v.2020.3.0 (Macrae et al., 2020)'
_computing_publication_material 'WINGX v.2018.3 (Farrugia, 2012); OLEX2 v.1.3.0 (Dolomanov et al., 2009)'
_computing_structure_refinement 'SHELXL-2019/3 (Sheldrick, 2019)'
_computing_structure_solution 'SUPERFLIP (Palatinus and Chapuis, 2007)'
_diffrn_ambient_temperature 100(2)
_diffrn_detector_area_resol_mean 10.4223
_diffrn_measured_fraction_theta_full 0.998
_diffrn_measured_fraction_theta_max 0.998
_diffrn_measurement_device_type 'Oxford Diffraction SuperNova with Atlas CCD detector'
_diffrn_measurement_method '\w scans'
_diffrn_radiation_type MoK\a
_diffrn_radiation_wavelength 0.71073
_diffrn_reflns_av_R_equivalents 0.0566
_diffrn_reflns_av_unetI/netI 0.0750
_diffrn_reflns_Laue_measured_fraction_full 0.998
_diffrn_reflns_Laue_measured_fraction_max 0.998
_diffrn_reflns_limit_h_max 18
_diffrn_reflns_limit_h_min -18
_diffrn_reflns_limit_k_max 18
_diffrn_reflns_limit_k_min -18
_diffrn_reflns_limit_l_max 19
_diffrn_reflns_limit_l_min -19
_diffrn_reflns_number 29587
_diffrn_reflns_point_group_measured_fraction_full 0.998
_diffrn_reflns_point_group_measured_fraction_max 0.998
_diffrn_reflns_theta_full 25.242
_diffrn_reflns_theta_max 25.500
_diffrn_reflns_theta_min 2.819
_diffrn_source 'SuperNova (Mo) X-ray Source'
_exptl_absorpt_coefficient_mu 0.585
_exptl_absorpt_correction_T_max 1.0000
_exptl_absorpt_correction_T_min 0.6422
_exptl_absorpt_correction_type multi-scan
_exptl_absorpt_process_details
;
CrysAlisPro 1.171.38.43 (Rigaku Oxford Diffraction, 2015)
Empirical absorption correction using spherical harmonics,
 implemented in SCALE3 ABSPACK scaling algorithm.
;
_exptl_crystal_colour violet
_exptl_crystal_density_diffrn 1.406
_exptl_crystal_density_method 'not measured'
_exptl_crystal_description prism
_exptl_crystal_F_000 1413
_exptl_crystal_recrystallization_method 'Re-crystallisation from solvent: tert-butanol'
_exptl_crystal_size_max 0.20
_exptl_crystal_size_mid 0.10
_exptl_crystal_size_min 0.10
_refine_diff_density_max 1.081
_refine_diff_density_min -0.614
_refine_diff_density_rms 0.088
_refine_ls_extinction_method none
_refine_ls_goodness_of_fit_ref 1.038
_refine_ls_hydrogen_treatment mixed
_refine_ls_matrix_type full
_refine_ls_number_parameters 865
_refine_ls_number_reflns 12042
_refine_ls_number_restraints 8
_refine_ls_restrained_S_all 1.037
_refine_ls_R_factor_all 0.0867
_refine_ls_R_factor_gt 0.0573
_refine_ls_shift/su_max 0.001
_refine_ls_shift/su_mean 0.000
_refine_ls_structure_factor_coef Fsqd
_refine_ls_weighting_details 'w=1/[\s^2^(Fo^2^)+(0.0705P)^2^+0.9130P] where P=(Fo^2^+2Fc^2^)/3'
_refine_ls_weighting_scheme calc
_refine_ls_wR_factor_gt 0.1353
_refine_ls_wR_factor_ref 0.1558
_reflns_Friedel_coverage 0.000
_reflns_number_gt 8556
_reflns_number_total 12042
_reflns_threshold_expression 'I > 2\s(I)'
_cod_data_source_file d4ce00304g2.cif
_cod_data_source_block 8
_cod_depositor_comments 'Adding full bibliography for 7248805--7248823.cif.'
_cod_database_code 7248808
_shelx_shelxl_version_number 2019/3
_shelx_space_group_comment
;
The symmetry employed for this shelxl refinement is uniquely defined
by the following loop, which should always be used as a source of
symmetry information in preference to the above space-group names.
They are only intended as comments.
;
_shelx_estimated_absorpt_t_min 0.892
_shelx_estimated_absorpt_t_max 0.944

loop_
_space_group_symop_operation_xyz
'x, y, z'
'-x, -y, -z'

loop_
_atom_site_label
_atom_site_type_symbol
_atom_site_fract_x
_atom_site_fract_y
_atom_site_fract_z
_atom_site_U_iso_or_equiv
_atom_site_adp_type
_atom_site_occupancy
_atom_site_site_symmetry_order
_atom_site_calc_flag
_atom_site_refinement_flags_posn
_atom_site_refinement_flags_adp
_atom_site_refinement_flags_occupancy
_atom_site_disorder_assembly
_atom_site_disorder_group
Cu1 Cu 0.33364(3) 0.66894(3) 0.32523(2) 0.01552(12) Uani 1 1 d . . . . .
Cu2 Cu 0.000000 0.000000 0.000000 0.01470(15) Uani 1 2 d S . P . .
N1A N 0.1416(2) 0.48208(19) 0.06464(19) 0.0190(6) Uani 1 1 d D . . . .
H1A H 0.109(2) 0.4259(15) 0.030(2) 0.029 Uiso 1 1 d D U . . .
N1B N 0.5195(2) 0.85015(18) 0.58890(18) 0.0179(6) Uani 1 1 d D . . . .
H1B H 0.544(2) 0.9071(15) 0.624(2) 0.027 Uiso 1 1 d D U . . .
N1C N 0.0986(2) 0.7575(2) 0.35572(19) 0.0197(6) Uani 1 1 d D . . . .
H1C H 0.049(2) 0.776(3) 0.337(2) 0.030 Uiso 1 1 d D U . . .
N1D N 0.5585(2) 0.5710(2) 0.27855(19) 0.0215(6) Uani 1 1 d D . . . .
H1D H 0.601(2) 0.540(2) 0.290(2) 0.032 Uiso 1 1 d D U . . .
N1E N 0.1733(2) 0.18494(19) 0.26662(18) 0.0171(6) Uani 1 1 d D . . . .
H1E H 0.202(2) 0.2426(14) 0.299(2) 0.026 Uiso 1 1 d D U . . .
N1F N -0.2440(2) 0.0978(2) -0.02614(19) 0.0206(6) Uani 1 1 d D . . . .
H1F H -0.288(2) 0.120(2) -0.055(2) 0.031 Uiso 1 1 d D U . . .
N3A N 0.23501(19) 0.59835(19) 0.19399(18) 0.0182(6) Uani 1 1 d . . . . .
N3B N 0.43163(19) 0.73607(18) 0.45654(18) 0.0163(6) Uani 1 1 d . . . . .
N3C N 0.23104(19) 0.71527(19) 0.35963(18) 0.0180(6) Uani 1 1 d . . . . .
N3D N 0.43692(19) 0.62668(19) 0.28863(18) 0.0192(6) Uani 1 1 d . . . . .
N3E N 0.08029(19) 0.06921(18) 0.13639(17) 0.0160(6) Uani 1 1 d . . . . .
N3F N -0.11051(19) 0.05048(18) 0.01121(18) 0.0180(6) Uani 1 1 d . . . . .
C9E C 0.3399(3) 0.0905(3) 0.5593(2) 0.0271(8) Uani 1 1 d . . . . .
H9E H 0.377825 0.086979 0.618819 0.033 Uiso 1 1 calc R U . . .
C10E C 0.2885(3) 0.0091(3) 0.4828(2) 0.0252(8) Uani 1 1 d . . . . .
H10E H 0.290555 -0.050423 0.489922 0.030 Uiso 1 1 calc R U . . .
C9A C -0.0034(3) 0.5744(3) -0.2354(2) 0.0274(8) Uani 1 1 d . . . . .
H9A H -0.036563 0.578056 -0.296030 0.033 Uiso 1 1 calc R U . . .
C11B C 0.5869(3) 0.6780(2) 0.7137(2) 0.0257(8) Uani 1 1 d . . . . .
H11B H 0.553502 0.622393 0.660884 0.031 Uiso 1 1 calc R U . . .
C5E C 0.1731(2) 0.1041(2) 0.2896(2) 0.0159(7) Uani 1 1 d . . . . .
C2B C 0.4619(2) 0.8279(2) 0.4980(2) 0.0193(7) Uani 1 1 d . . . . .
H2B H 0.444955 0.872093 0.467309 0.023 Uiso 1 1 calc R U . . .
C7D C 0.6655(3) 0.5855(3) 0.1554(2) 0.0266(8) Uani 1 1 d . . . . .
H7D H 0.699823 0.575676 0.212692 0.032 Uiso 1 1 calc R U . . .
C11E C 0.2339(2) 0.0150(2) 0.3957(2) 0.0228(8) Uani 1 1 d . . . . .
H11E H 0.199312 -0.040927 0.343402 0.027 Uiso 1 1 calc R U . . .
C5B C 0.5282(2) 0.7685(2) 0.6083(2) 0.0166(7) Uani 1 1 d . . . . .
C5A C 0.1441(2) 0.5615(2) 0.0394(2) 0.0190(7) Uani 1 1 d . . . . .
C11A C 0.0935(3) 0.6497(2) -0.0706(2) 0.0269(8) Uani 1 1 d . . . . .
H11A H 0.127300 0.705714 -0.018326 0.032 Uiso 1 1 calc R U . . .
C2E C 0.1178(2) 0.1610(2) 0.1747(2) 0.0162(7) Uani 1 1 d . . . . .
H2E H 0.106969 0.204474 0.141529 0.019 Uiso 1 1 calc R U . . .
C9B C 0.6857(2) 0.7523(3) 0.8783(2) 0.0241(8) Uani 1 1 d . . . . .
H9B H 0.719783 0.748204 0.938501 0.029 Uiso 1 1 calc R U . . .
C6B C 0.5845(2) 0.7649(2) 0.7018(2) 0.0181(7) Uani 1 1 d . . . . .
C8E C 0.3357(3) 0.1765(3) 0.5486(2) 0.0274(8) Uani 1 1 d . . . . .
H8E H 0.370518 0.232153 0.601215 0.033 Uiso 1 1 calc R U . . .
C2A C 0.1957(2) 0.5067(2) 0.1563(2) 0.0185(7) Uani 1 1 d . . . . .
H2A H 0.204822 0.463654 0.190155 0.022 Uiso 1 1 calc R U . . .
C6A C 0.0930(2) 0.5632(2) -0.0568(2) 0.0192(7) Uani 1 1 d . . . . .
C11D C 0.5292(3) 0.6233(2) 0.0563(2) 0.0272(8) Uani 1 1 d . . . . .
H11D H 0.468559 0.638650 0.044356 0.033 Uiso 1 1 calc R U . . .
C8A C -0.0040(3) 0.4885(3) -0.2231(2) 0.0269(8) Uani 1 1 d . . . . .
H8A H -0.037192 0.432960 -0.275905 0.032 Uiso 1 1 calc R U . . .
C4B C 0.4735(2) 0.6980(2) 0.5255(2) 0.0173(7) Uani 1 1 d . . . . .
H4B H 0.465284 0.632965 0.516300 0.021 Uiso 1 1 calc R U . . .
C9F C -0.4606(3) 0.0523(3) 0.1551(3) 0.0419(11) Uani 1 1 d . . . . .
H9F H -0.510396 0.048490 0.178717 0.050 Uiso 1 1 calc R U . . .
C10A C 0.0459(3) 0.6558(3) -0.1585(2) 0.0313(9) Uani 1 1 d . . . . .
H10A H 0.046957 0.715474 -0.166271 0.038 Uiso 1 1 calc R U . . .
C2D C 0.5005(2) 0.5835(2) 0.3249(2) 0.0203(7) Uani 1 1 d . . . . .
H2D H 0.505017 0.563578 0.377376 0.024 Uiso 1 1 calc R U . . .
C6E C 0.2290(2) 0.1009(2) 0.3838(2) 0.0177(7) Uani 1 1 d . . . . .
C2C C 0.1558(2) 0.7408(2) 0.3096(2) 0.0210(7) Uani 1 1 d . . . . .
H2C H 0.144191 0.746474 0.249511 0.025 Uiso 1 1 calc R U . . .
C4A C 0.2031(2) 0.6340(2) 0.1207(2) 0.0179(7) Uani 1 1 d . . . . .
H4A H 0.219702 0.698587 0.126054 0.021 Uiso 1 1 calc R U . . .
C5D C 0.5311(2) 0.6088(2) 0.2067(2) 0.0211(7) Uani 1 1 d . . . . .
C7E C 0.2808(2) 0.1828(2) 0.4613(2) 0.0209(7) Uani 1 1 d . . . . .
H7E H 0.278686 0.242383 0.454488 0.025 Uiso 1 1 calc R U . . .
C10B C 0.6369(3) 0.6711(3) 0.8006(2) 0.0271(8) Uani 1 1 d . . . . .
H10B H 0.637923 0.611342 0.807499 0.033 Uiso 1 1 calc R U . . .
C6F C -0.3154(3) 0.0630(3) 0.0857(2) 0.0253(8) Uani 1 1 d . . . . .
C5F C -0.2387(2) 0.0673(2) 0.0480(2) 0.0212(8) Uani 1 1 d . . . . .
C7B C 0.6357(2) 0.8459(2) 0.7800(2) 0.0208(7) Uani 1 1 d . . . . .
H7B H 0.636973 0.906059 0.773265 0.025 Uiso 1 1 calc R U . . .
C4E C 0.1138(2) 0.0328(2) 0.2082(2) 0.0180(7) Uani 1 1 d . . . . .
H4E H 0.097964 -0.032005 0.201917 0.022 Uiso 1 1 calc R U . . .
C4D C 0.4563(2) 0.6438(2) 0.2143(2) 0.0221(8) Uani 1 1 d . . . . .
H4D H 0.422321 0.675134 0.174917 0.027 Uiso 1 1 calc R U . . .
C7A C 0.0433(2) 0.4815(2) -0.1345(2) 0.0219(8) Uani 1 1 d . . . . .
H7A H 0.041745 0.421590 -0.127075 0.026 Uiso 1 1 calc R U . . .
C2F C -0.1669(2) 0.0867(2) -0.0465(2) 0.0216(8) Uani 1 1 d . . . . .
H2F H -0.154288 0.102726 -0.095677 0.026 Uiso 1 1 calc R U . . .
C8B C 0.6845(2) 0.8385(2) 0.8674(2) 0.0234(8) Uani 1 1 d . . . . .
H8B H 0.717652 0.893809 0.920549 0.028 Uiso 1 1 calc R U . . .
C10F C -0.3984(3) -0.0031(3) 0.1700(3) 0.0458(12) Uani 1 1 d . . . . .
H10F H -0.404651 -0.044775 0.204271 0.055 Uiso 1 1 calc R U . . .
C11C C 0.1480(3) 0.8078(3) 0.6010(2) 0.0278(8) Uani 1 1 d . . . . .
H11C H 0.215146 0.841941 0.620062 0.033 Uiso 1 1 calc R U . . .
C6C C 0.0917(3) 0.7520(2) 0.5082(2) 0.0220(8) Uani 1 1 d . . . . .
C7C C -0.0062(3) 0.7021(3) 0.4809(3) 0.0326(9) Uani 1 1 d . . . . .
H7C H -0.045046 0.664043 0.417416 0.039 Uiso 1 1 calc R U . . .
C7F C -0.3792(3) 0.1187(3) 0.0715(3) 0.0313(9) Uani 1 1 d . . . . .
H7F H -0.373033 0.160844 0.037622 0.038 Uiso 1 1 calc R U . . .
C5C C 0.1378(2) 0.7424(2) 0.4402(2) 0.0204(7) Uani 1 1 d . . . . .
C6D C 0.5765(2) 0.6061(2) 0.1392(2) 0.0215(8) Uani 1 1 d . . . . .
C4F C -0.1553(2) 0.0390(2) 0.0710(2) 0.0210(7) Uani 1 1 d . . . . .
H4F H -0.131475 0.014771 0.120939 0.025 Uiso 1 1 calc R U . . .
C4C C 0.2198(3) 0.7169(2) 0.4415(2) 0.0230(8) Uani 1 1 d . . . . .
H4C H 0.263250 0.702211 0.491643 0.028 Uiso 1 1 calc R U . . .
C10C C 0.1062(3) 0.8139(3) 0.6661(3) 0.0369(10) Uani 1 1 d . . . . .
H10C H 0.144386 0.852452 0.729469 0.044 Uiso 1 1 calc R U . . .
C8F C -0.4514(3) 0.1130(3) 0.1064(3) 0.0387(10) Uani 1 1 d . . . . .
H8F H -0.494535 0.151192 0.096447 0.046 Uiso 1 1 calc R U . . .
C8D C 0.7051(3) 0.5791(3) 0.0899(3) 0.0316(9) Uani 1 1 d . . . . .
H8D H 0.765611 0.563554 0.101801 0.038 Uiso 1 1 calc R U . . .
C8C C -0.0473(3) 0.7076(3) 0.5460(3) 0.0404(11) Uani 1 1 d . . . . .
H8C H -0.114206 0.672868 0.527030 0.049 Uiso 1 1 calc R U . . .
C10D C 0.5703(3) 0.6180(3) -0.0092(3) 0.0305(9) Uani 1 1 d . . . . .
H10D H 0.537782 0.630314 -0.065442 0.037 Uiso 1 1 calc R U . . .
C11F C -0.3263(3) 0.0023(3) 0.1347(3) 0.0375(10) Uani 1 1 d . . . . .
H11F H -0.283765 -0.036521 0.144452 0.045 Uiso 1 1 calc R U . . .
C9C C 0.0079(3) 0.7630(3) 0.6377(3) 0.0425(11) Uani 1 1 d . . . . .
H9C H -0.020929 0.766660 0.681805 0.051 Uiso 1 1 calc R U . . .
C9D C 0.6579(3) 0.5951(3) 0.0067(3) 0.0309(9) Uani 1 1 d . . . . .
H9D H 0.685249 0.590423 -0.038556 0.037 Uiso 1 1 calc R U . . .
B1 B 0.3737(3) 0.8770(3) 0.2444(3) 0.0210(9) Uani 1 1 d . . . . .
B2 B 0.2911(3) 0.4614(3) 0.4177(3) 0.0212(9) Uani 1 1 d . . . . .
B3 B -0.0572(3) -0.2180(3) 0.0661(3) 0.0220(9) Uani 1 1 d . . . . .
F1 F 0.39072(15) 0.81380(13) 0.29194(13) 0.0286(5) Uani 1 1 d . . . . .
F2 F 0.44197(18) 0.96446(14) 0.29715(16) 0.0448(6) Uani 1 1 d . . . . .
F3 F 0.38283(15) 0.84534(15) 0.15931(13) 0.0312(5) Uani 1 1 d . . . . .
F4 F 0.27800(16) 0.88215(18) 0.22385(15) 0.0448(6) Uani 1 1 d . . . . .
F5 F 0.30499(17) 0.51864(16) 0.36689(15) 0.0444(6) Uani 1 1 d . . . . .
F6 F 0.23015(19) 0.37426(16) 0.35873(19) 0.0606(8) Uani 1 1 d . . . . .
F7 F 0.24671(19) 0.5022(2) 0.47335(17) 0.0594(7) Uani 1 1 d . . . . .
F8 F 0.38141(17) 0.45703(17) 0.47517(16) 0.0482(6) Uani 1 1 d . . . . .
F9 F -0.06261(14) -0.13551(13) 0.04751(13) 0.0282(5) Uani 1 1 d . . . . .
F10 F -0.07324(18) -0.28626(15) -0.01653(15) 0.0464(6) Uani 1 1 d . . . . .
F11 F -0.12953(16) -0.24951(18) 0.09523(15) 0.0485(7) Uani 1 1 d . . . . .
F12 F 0.03567(15) -0.20488(16) 0.13444(15) 0.0395(6) Uani 1 1 d . . . . .
O1 O 0.91185(18) 0.78319(18) 0.28789(16) 0.0285(6) Uani 1 1 d D . . . .
H1 H 0.893(3) 0.769(3) 0.2296(14) 0.043 Uiso 1 1 d D U . . .
C12 C 0.8802(3) 0.8649(3) 0.3188(3) 0.0274(8) Uani 1 1 d . . . . .
C13 C 0.7691(3) 0.8410(3) 0.2623(3) 0.0361(10) Uani 1 1 d . . . . .
H13A H 0.754855 0.825259 0.195430 0.054 Uiso 1 1 calc R U . . .
H13B H 0.746297 0.895210 0.281594 0.054 Uiso 1 1 calc R U . . .
H13C H 0.734512 0.787173 0.273413 0.054 Uiso 1 1 calc R U . . .
C14 C 0.9372(3) 0.9471(3) 0.3032(3) 0.0459(11) Uani 1 1 d . . . . .
H14A H 1.008515 0.956849 0.335781 0.069 Uiso 1 1 calc R U . . .
H14B H 0.920543 1.003793 0.327716 0.069 Uiso 1 1 calc R U . . .
H14C H 0.919589 0.933903 0.235935 0.069 Uiso 1 1 calc R U . . .
C15 C 0.9040(3) 0.8819(3) 0.4215(2) 0.0330(9) Uani 1 1 d . . . . .
H15A H 0.869444 0.825732 0.429370 0.050 Uiso 1 1 calc R U . . .
H15B H 0.882476 0.935317 0.445581 0.050 Uiso 1 1 calc R U . . .
H15C H 0.975699 0.895677 0.456236 0.050 Uiso 1 1 calc R U . . .
O2 O 0.7153(2) 0.4938(2) 0.33977(18) 0.0378(7) Uani 1 1 d D . . . .
H2 H 0.734(3) 0.517(3) 0.3981(14) 0.057 Uiso 1 1 d D U . . .
C16 C 0.7435(3) 0.4091(3) 0.3106(3) 0.0337(9) Uani 1 1 d . . . . .
C17 C 0.7367(3) 0.3980(3) 0.2124(3) 0.0390(10) Uani 1 1 d . . . . .
H17A H 0.669534 0.394623 0.171513 0.058 Uiso 1 1 calc R U . . .
H17B H 0.751918 0.340130 0.188365 0.058 Uiso 1 1 calc R U . . .
H17C H 0.784381 0.451930 0.213780 0.058 Uiso 1 1 calc R U . . .
C18 C 0.6708(3) 0.3261(3) 0.3116(3) 0.0449(11) Uani 1 1 d . . . . .
H18A H 0.673082 0.337292 0.374881 0.067 Uiso 1 1 calc R U . . .
H18B H 0.689104 0.268659 0.292974 0.067 Uiso 1 1 calc R U . . .
H18C H 0.603645 0.318924 0.267592 0.067 Uiso 1 1 calc R U . . .
C19 C 0.8495(3) 0.4241(3) 0.3782(3) 0.0365(10) Uani 1 1 d . . . . .
H19A H 0.893432 0.479276 0.377238 0.055 Uiso 1 1 calc R U . . .
H19B H 0.870477 0.368587 0.359211 0.055 Uiso 1 1 calc R U . . .
H19C H 0.852629 0.434146 0.441701 0.055 Uiso 1 1 calc R U . . .

loop_
_atom_site_aniso_label
_atom_site_aniso_U_11
_atom_site_aniso_U_22
_atom_site_aniso_U_33
_atom_site_aniso_U_23
_atom_site_aniso_U_13
_atom_site_aniso_U_12
Cu1 0.0163(2) 0.0155(2) 0.0145(2) 0.00511(16) 0.00578(18) 0.00490(17)
Cu2 0.0162(3) 0.0134(3) 0.0129(3) 0.0041(2) 0.0045(2) 0.0040(2)
N1A 0.0232(16) 0.0125(14) 0.0195(15) 0.0019(12) 0.0098(13) 0.0032(13)
N1B 0.0255(16) 0.0094(14) 0.0155(14) 0.0012(11) 0.0077(13) 0.0028(12)
N1C 0.0187(15) 0.0203(15) 0.0228(15) 0.0075(12) 0.0089(13) 0.0104(13)
N1D 0.0211(16) 0.0241(16) 0.0250(15) 0.0112(13) 0.0111(14) 0.0121(13)
N1E 0.0211(16) 0.0104(14) 0.0163(14) 0.0015(11) 0.0069(13) 0.0024(12)
N1F 0.0190(16) 0.0225(16) 0.0236(16) 0.0114(13) 0.0084(13) 0.0092(13)
N3A 0.0192(15) 0.0176(15) 0.0218(15) 0.0080(12) 0.0106(13) 0.0081(12)
N3B 0.0169(15) 0.0169(14) 0.0188(14) 0.0100(12) 0.0076(12) 0.0069(12)
N3C 0.0187(15) 0.0191(15) 0.0164(14) 0.0052(12) 0.0069(12) 0.0071(12)
N3D 0.0198(15) 0.0175(15) 0.0170(14) 0.0028(12) 0.0061(12) 0.0046(12)
N3E 0.0166(15) 0.0159(14) 0.0173(14) 0.0078(12) 0.0068(12) 0.0057(12)
N3F 0.0184(15) 0.0147(14) 0.0181(14) 0.0031(12) 0.0057(12) 0.0046(12)
C9E 0.024(2) 0.044(2) 0.0177(18) 0.0158(17) 0.0089(16) 0.0107(18)
C10E 0.029(2) 0.030(2) 0.0209(18) 0.0131(16) 0.0101(17) 0.0121(17)
C9A 0.025(2) 0.040(2) 0.0177(18) 0.0130(17) 0.0057(16) 0.0123(18)
C11B 0.028(2) 0.0197(19) 0.0209(18) 0.0052(15) 0.0036(16) 0.0031(16)
C5E 0.0172(17) 0.0156(17) 0.0165(16) 0.0056(13) 0.0092(15) 0.0032(14)
C2B 0.0230(19) 0.0176(18) 0.0208(18) 0.0100(14) 0.0094(15) 0.0081(15)
C7D 0.025(2) 0.030(2) 0.0266(19) 0.0140(16) 0.0084(17) 0.0109(17)
C11E 0.0238(19) 0.0222(19) 0.0195(18) 0.0049(15) 0.0079(16) 0.0050(16)
C5B 0.0148(17) 0.0172(17) 0.0189(17) 0.0087(14) 0.0078(15) 0.0021(14)
C5A 0.0193(18) 0.0193(18) 0.0204(17) 0.0074(14) 0.0096(15) 0.0060(15)
C11A 0.034(2) 0.0210(19) 0.0168(18) 0.0014(15) 0.0040(16) 0.0072(17)
C2E 0.0197(18) 0.0152(17) 0.0167(17) 0.0074(13) 0.0089(15) 0.0061(14)
C9B 0.0199(19) 0.033(2) 0.0193(18) 0.0133(16) 0.0053(16) 0.0056(16)
C6B 0.0160(17) 0.0200(18) 0.0176(17) 0.0077(14) 0.0054(15) 0.0047(14)
C8E 0.0212(19) 0.034(2) 0.0170(18) 0.0009(16) 0.0064(16) -0.0026(16)
C2A 0.0217(19) 0.0196(18) 0.0204(18) 0.0105(14) 0.0114(16) 0.0093(15)
C6A 0.0160(18) 0.0234(19) 0.0186(17) 0.0058(14) 0.0085(15) 0.0056(15)
C11D 0.024(2) 0.029(2) 0.035(2) 0.0157(17) 0.0141(17) 0.0102(17)
C8A 0.024(2) 0.029(2) 0.0168(18) -0.0014(15) 0.0057(16) -0.0011(16)
C4B 0.0162(17) 0.0167(17) 0.0202(17) 0.0095(14) 0.0066(15) 0.0051(14)
C9F 0.036(2) 0.059(3) 0.048(3) 0.024(2) 0.029(2) 0.020(2)
C10A 0.043(2) 0.027(2) 0.030(2) 0.0145(17) 0.0155(19) 0.0151(19)
C2D 0.0211(18) 0.0149(17) 0.0247(18) 0.0060(14) 0.0093(16) 0.0053(15)
C6E 0.0161(17) 0.0197(18) 0.0158(16) 0.0062(14) 0.0060(14) 0.0023(14)
C2C 0.0224(19) 0.0186(18) 0.0213(18) 0.0072(14) 0.0071(16) 0.0071(15)
C4A 0.0196(18) 0.0152(17) 0.0179(17) 0.0066(14) 0.0071(15) 0.0024(14)
C5D 0.0223(19) 0.0211(18) 0.0157(17) 0.0048(14) 0.0047(15) 0.0047(15)
C7E 0.0176(18) 0.0221(18) 0.0199(17) 0.0057(15) 0.0064(15) 0.0029(15)
C10B 0.030(2) 0.0204(19) 0.0237(19) 0.0098(15) 0.0020(17) 0.0064(16)
C6F 0.024(2) 0.030(2) 0.0211(18) 0.0075(15) 0.0090(16) 0.0084(17)
C5F 0.0187(18) 0.0220(18) 0.0170(17) 0.0027(14) 0.0034(15) 0.0051(15)
C7B 0.0216(19) 0.0198(18) 0.0195(17) 0.0063(14) 0.0074(15) 0.0050(15)
C4E 0.0189(18) 0.0189(18) 0.0175(17) 0.0099(14) 0.0068(15) 0.0050(15)
C4D 0.0224(19) 0.028(2) 0.0180(17) 0.0107(15) 0.0069(15) 0.0096(16)
C7A 0.0187(18) 0.0228(19) 0.0225(18) 0.0063(15) 0.0085(16) 0.0037(15)
C2F 0.0219(19) 0.0170(18) 0.0261(19) 0.0078(15) 0.0095(16) 0.0054(15)
C8B 0.0186(18) 0.026(2) 0.0176(17) 0.0015(15) 0.0047(15) 0.0015(15)
C10F 0.040(3) 0.071(3) 0.054(3) 0.044(3) 0.031(2) 0.026(2)
C11C 0.033(2) 0.029(2) 0.030(2) 0.0140(17) 0.0166(18) 0.0169(18)
C6C 0.027(2) 0.0228(18) 0.0272(19) 0.0157(15) 0.0154(17) 0.0145(16)
C7C 0.032(2) 0.040(2) 0.035(2) 0.0200(19) 0.0187(19) 0.0147(19)
C7F 0.029(2) 0.032(2) 0.037(2) 0.0130(18) 0.0159(18) 0.0111(18)
C5C 0.0227(19) 0.0183(18) 0.0204(17) 0.0069(14) 0.0086(15) 0.0059(15)
C6D 0.0215(19) 0.0191(18) 0.0266(19) 0.0079(15) 0.0126(16) 0.0059(15)
C4F 0.0239(19) 0.0231(19) 0.0166(17) 0.0068(14) 0.0090(15) 0.0063(15)
C4C 0.027(2) 0.031(2) 0.0178(17) 0.0126(15) 0.0120(16) 0.0108(17)
C10C 0.054(3) 0.041(2) 0.033(2) 0.0176(19) 0.026(2) 0.031(2)
C8F 0.032(2) 0.041(2) 0.048(3) 0.011(2) 0.021(2) 0.017(2)
C8D 0.024(2) 0.039(2) 0.041(2) 0.0192(19) 0.0179(19) 0.0117(18)
C8C 0.038(2) 0.058(3) 0.047(3) 0.033(2) 0.026(2) 0.026(2)
C10D 0.031(2) 0.034(2) 0.031(2) 0.0157(17) 0.0153(18) 0.0082(18)
C11F 0.031(2) 0.059(3) 0.039(2) 0.031(2) 0.0188(19) 0.022(2)
C9C 0.056(3) 0.060(3) 0.050(3) 0.035(2) 0.042(2) 0.040(3)
C9D 0.029(2) 0.038(2) 0.035(2) 0.0165(18) 0.0209(19) 0.0089(18)
B1 0.028(2) 0.016(2) 0.021(2) 0.0095(16) 0.0092(18) 0.0115(18)
B2 0.025(2) 0.015(2) 0.024(2) 0.0095(17) 0.0098(18) 0.0055(17)
B3 0.028(2) 0.016(2) 0.021(2) 0.0108(16) 0.0081(19) 0.0006(17)
F1 0.0416(13) 0.0208(11) 0.0255(11) 0.0154(9) 0.0118(10) 0.0078(10)
F2 0.0606(16) 0.0162(11) 0.0465(14) 0.0021(10) 0.0206(13) 0.0000(11)
F3 0.0374(12) 0.0366(12) 0.0243(11) 0.0122(9) 0.0136(10) 0.0166(10)
F4 0.0389(13) 0.0776(18) 0.0354(13) 0.0296(12) 0.0183(11) 0.0359(13)
F5 0.0484(15) 0.0359(13) 0.0378(13) 0.0247(11) 0.0048(11) -0.0039(11)
F6 0.0521(16) 0.0189(12) 0.082(2) 0.0001(13) 0.0101(15) 0.0012(12)
F7 0.0700(18) 0.083(2) 0.0446(15) 0.0224(14) 0.0378(14) 0.0363(16)
F8 0.0404(14) 0.0506(15) 0.0454(14) 0.0173(12) 0.0027(12) 0.0218(12)
F9 0.0329(12) 0.0177(10) 0.0272(11) 0.0087(9) 0.0049(10) 0.0049(9)
F10 0.0662(16) 0.0249(12) 0.0403(13) 0.0027(10) 0.0181(13) 0.0133(12)
F11 0.0330(13) 0.0727(18) 0.0325(13) 0.0251(12) 0.0114(11) -0.0076(12)
F12 0.0276(12) 0.0400(13) 0.0439(13) 0.0249(11) 0.0003(11) 0.0079(11)
O1 0.0347(15) 0.0327(15) 0.0254(13) 0.0123(12) 0.0141(13) 0.0191(13)
C12 0.026(2) 0.027(2) 0.036(2) 0.0140(17) 0.0151(18) 0.0136(17)
C13 0.031(2) 0.041(2) 0.042(2) 0.017(2) 0.015(2) 0.020(2)
C14 0.047(3) 0.039(3) 0.063(3) 0.026(2) 0.029(2) 0.014(2)
C15 0.033(2) 0.034(2) 0.033(2) 0.0094(18) 0.0150(19) 0.0110(18)
O2 0.0502(18) 0.0502(18) 0.0346(15) 0.0249(14) 0.0243(15) 0.0357(16)
C16 0.033(2) 0.042(2) 0.044(2) 0.026(2) 0.022(2) 0.022(2)
C17 0.051(3) 0.040(2) 0.043(2) 0.021(2) 0.029(2) 0.024(2)
C18 0.032(2) 0.056(3) 0.054(3) 0.033(2) 0.016(2) 0.013(2)
C19 0.031(2) 0.040(2) 0.049(3) 0.023(2) 0.019(2) 0.0175(19)

loop_
_atom_type_symbol
_atom_type_description
_atom_type_scat_dispersion_real
_atom_type_scat_dispersion_imag
_atom_type_scat_source
C C 0.0033 0.0016 'International Tables Vol C Tables 4.2.6.8 and 6.1.1.4'
H H 0.0000 0.0000 'International Tables Vol C Tables 4.2.6.8 and 6.1.1.4'
B B 0.0013 0.0007 'International Tables Vol C Tables 4.2.6.8 and 6.1.1.4'
Cu Cu 0.3201 1.2651 'International Tables Vol C Tables 4.2.6.8 and 6.1.1.4'
F F 0.0171 0.0103 'International Tables Vol C Tables 4.2.6.8 and 6.1.1.4'
N N 0.0061 0.0033 'International Tables Vol C Tables 4.2.6.8 and 6.1.1.4'
O O 0.0106 0.0060 'International Tables Vol C Tables 4.2.6.8 and 6.1.1.4'

loop_
_geom_angle_atom_site_label_1
_geom_angle_atom_site_label_2
_geom_angle_atom_site_label_3
_geom_angle
_geom_angle_site_symmetry_1
_geom_angle_site_symmetry_3
_geom_angle_publ_flag
N3B Cu1 N3A 178.51(10) . . ?
N3B Cu1 N3C 88.76(10) . . ?
N3A Cu1 N3C 91.62(10) . . ?
N3B Cu1 N3D 91.62(10) . . ?
N3A Cu1 N3D 88.06(10) . . ?
N3C Cu1 N3D 177.73(11) . . ?
N3E Cu2 N3E 180.0 . 2 ?
N3E Cu2 N3F 91.54(10) . 2 ?
N3E Cu2 N3F 88.46(10) 2 2 ?
N3E Cu2 N3F 88.46(10) . . ?
N3E Cu2 N3F 91.54(10) 2 . ?
N3F Cu2 N3F 180.0 2 . ?
C2A N1A C5A 108.8(3) . . ?
C2A N1A H1A 124(3) . . ?
C5A N1A H1A 127(3) . . ?
C2B N1B C5B 108.5(3) . . ?
C2B N1B H1B 121(2) . . ?
C5B N1B H1B 131(2) . . ?
C2C N1C C5C 108.7(3) . . ?
C2C N1C H1C 125(3) . . ?
C5C N1C H1C 126(3) . . ?
C2D N1D C5D 108.2(3) . . ?
C2D N1D H1D 124(2) . . ?
C5D N1D H1D 128(2) . . ?
C2E N1E C5E 108.3(3) . . ?
C2E N1E H1E 120(2) . . ?
C5E N1E H1E 132(2) . . ?
C2F N1F C5F 108.6(3) . . ?
C2F N1F H1F 125(2) . . ?
C5F N1F H1F 126(2) . . ?
C2A N3A C4A 105.5(3) . . ?
C2A N3A Cu1 126.8(2) . . ?
C4A N3A Cu1 127.3(2) . . ?
C2B N3B C4B 106.1(3) . . ?
C2B N3B Cu1 125.4(2) . . ?
C4B N3B Cu1 128.2(2) . . ?
C2C N3C C4C 105.5(3) . . ?
C2C N3C Cu1 130.0(2) . . ?
C4C N3C Cu1 124.2(2) . . ?
C2D N3D C4D 105.5(3) . . ?
C2D N3D Cu1 131.8(2) . . ?
C4D N3D Cu1 122.6(2) . . ?
C2E N3E C4E 105.9(3) . . ?
C2E N3E Cu2 125.5(2) . . ?
C4E N3E Cu2 128.4(2) . . ?
C2F N3F C4F 105.2(3) . . ?
C2F N3F Cu2 127.7(2) . . ?
C4F N3F Cu2 126.2(2) . . ?
C8E C9E C10E 119.8(3) . . ?
C8E C9E H9E 120.1 . . ?
C10E C9E H9E 120.1 . . ?
C9E C10E C11E 119.7(3) . . ?
C9E C10E H10E 120.1 . . ?
C11E C10E H10E 120.1 . . ?
C8A C9A C10A 119.5(3) . . ?
C8A C9A H9A 120.3 . . ?
C10A C9A H9A 120.3 . . ?
C10B C11B C6B 121.3(3) . . ?
C10B C11B H11B 119.4 . . ?
C6B C11B H11B 119.4 . . ?
C4E C5E N1E 105.3(3) . . ?
C4E C5E C6E 130.0(3) . . ?
N1E C5E C6E 124.7(3) . . ?
N3B C2B N1B 110.8(3) . . ?
N3B C2B H2B 124.6 . . ?
N1B C2B H2B 124.6 . . ?
C8D C7D C6D 120.9(3) . . ?
C8D C7D H7D 119.5 . . ?
C6D C7D H7D 119.5 . . ?
C6E C11E C10E 121.2(3) . . ?
C6E C11E H11E 119.4 . . ?
C10E C11E H11E 119.4 . . ?
C4B C5B N1B 105.4(3) . . ?
C4B C5B C6B 130.4(3) . . ?
N1B C5B C6B 124.2(3) . . ?
N1A C5A C4A 105.0(3) . . ?
N1A C5A C6A 125.1(3) . . ?
C4A C5A C6A 129.9(3) . . ?
C10A C11A C6A 121.4(3) . . ?
C10A C11A H11A 119.3 . . ?
C6A C11A H11A 119.3 . . ?
N3E C2E N1E 110.9(3) . . ?
N3E C2E H2E 124.6 . . ?
N1E C2E H2E 124.6 . . ?
C8B C9B C10B 119.7(3) . . ?
C8B C9B H9B 120.1 . . ?
C10B C9B H9B 120.1 . . ?
C11B C6B C7B 118.5(3) . . ?
C11B C6B C5B 119.3(3) . . ?
C7B C6B C5B 122.3(3) . . ?
C9E C8E C7E 120.7(3) . . ?
C9E C8E H8E 119.7 . . ?
C7E C8E H8E 119.7 . . ?
N3A C2A N1A 111.2(3) . . ?
N3A C2A H2A 124.4 . . ?
N1A C2A H2A 124.4 . . ?
C11A C6A C7A 118.6(3) . . ?
C11A C6A C5A 118.8(3) . . ?
C7A C6A C5A 122.7(3) . . ?
C10D C11D C6D 120.2(3) . . ?
C10D C11D H11D 119.9 . . ?
C6D C11D H11D 119.9 . . ?
C9A C8A C7A 121.3(3) . . ?
C9A C8A H8A 119.4 . . ?
C7A C8A H8A 119.4 . . ?
C5B C4B N3B 109.3(3) . . ?
C5B C4B H4B 125.4 . . ?
N3B C4B H4B 125.4 . . ?
C8F C9F C10F 120.4(4) . . ?
C8F C9F H9F 119.8 . . ?
C10F C9F H9F 119.8 . . ?
C11A C10A C9A 119.8(3) . . ?
C11A C10A H10A 120.1 . . ?
C9A C10A H10A 120.1 . . ?
N3D C2D N1D 111.5(3) . . ?
N3D C2D H2D 124.2 . . ?
N1D C2D H2D 124.2 . . ?
C11E C6E C7E 118.9(3) . . ?
C11E C6E C5E 119.3(3) . . ?
C7E C6E C5E 121.7(3) . . ?
N3C C2C N1C 110.5(3) . . ?
N3C C2C H2C 124.7 . . ?
N1C C2C H2C 124.7 . . ?
C5A C4A N3A 109.3(3) . . ?
C5A C4A H4A 125.3 . . ?
N3A C4A H4A 125.3 . . ?
C4D C5D N1D 104.9(3) . . ?
C4D C5D C6D 131.2(3) . . ?
N1D C5D C6D 123.9(3) . . ?
C6E C7E C8E 119.8(3) . . ?
C6E C7E H7E 120.1 . . ?
C8E C7E H7E 120.1 . . ?
C11B C10B C9B 119.6(3) . . ?
C11B C10B H10B 120.2 . . ?
C9B C10B H10B 120.2 . . ?
C11F C6F C7F 118.6(3) . . ?
C11F C6F C5F 120.3(3) . . ?
C7F C6F C5F 121.1(3) . . ?
C4F C5F N1F 105.3(3) . . ?
C4F C5F C6F 131.0(3) . . ?
N1F C5F C6F 123.6(3) . . ?
C8B C7B C6B 120.0(3) . . ?
C8B C7B H7B 120.0 . . ?
C6B C7B H7B 120.0 . . ?
C5E C4E N3E 109.6(3) . . ?
C5E C4E H4E 125.2 . . ?
N3E C4E H4E 125.2 . . ?
C5D C4D N3D 109.8(3) . . ?
C5D C4D H4D 125.1 . . ?
N3D C4D H4D 125.1 . . ?
C8A C7A C6A 119.5(3) . . ?
C8A C7A H7A 120.3 . . ?
C6A C7A H7A 120.3 . . ?
N3F C2F N1F 110.9(3) . . ?
N3F C2F H2F 124.6 . . ?
N1F C2F H2F 124.6 . . ?
C9B C8B C7B 120.9(3) . . ?
C9B C8B H8B 119.5 . . ?
C7B C8B H8B 119.5 . . ?
C9F C10F C11F 119.5(4) . . ?
C9F C10F H10F 120.2 . . ?
C11F C10F H10F 120.2 . . ?
C6C C11C C10C 120.1(4) . . ?
C6C C11C H11C 119.9 . . ?
C10C C11C H11C 119.9 . . ?
C7C C6C C11C 119.6(3) . . ?
C7C C6C C5C 120.4(3) . . ?
C11C C6C C5C 119.9(3) . . ?
C8C C7C C6C 120.1(4) . . ?
C8C C7C H7C 119.9 . . ?
C6C C7C H7C 119.9 . . ?
C8F C7F C6F 120.4(4) . . ?
C8F C7F H7F 119.8 . . ?
C6F C7F H7F 119.8 . . ?
C4C C5C N1C 105.0(3) . . ?
C4C C5C C6C 131.8(3) . . ?
N1C C5C C6C 123.2(3) . . ?
C7D C6D C11D 118.6(3) . . ?
C7D C6D C5D 121.5(3) . . ?
C11D C6D C5D 119.9(3) . . ?
C5F C4F N3F 110.1(3) . . ?
C5F C4F H4F 124.9 . . ?
N3F C4F H4F 124.9 . . ?
C5C C4C N3C 110.3(3) . . ?
C5C C4C H4C 124.8 . . ?
N3C C4C H4C 124.8 . . ?
C9C C10C C11C 119.5(4) . . ?
C9C C10C H10C 120.2 . . ?
C11C C10C H10C 120.2 . . ?
C9F C8F C7F 120.1(4) . . ?
C9F C8F H8F 120.0 . . ?
C7F C8F H8F 120.0 . . ?
C7D C8D C9D 120.8(3) . . ?
C7D C8D H8D 119.6 . . ?
C9D C8D H8D 119.6 . . ?
C9C C8C C7C 120.4(4) . . ?
C9C C8C H8C 119.8 . . ?
C7C C8C H8C 119.8 . . ?
C9D C10D C11D 120.7(3) . . ?
C9D C10D H10D 119.7 . . ?
C11D C10D H10D 119.7 . . ?
C6F C11F C10F 121.0(4) . . ?
C6F C11F H11F 119.5 . . ?
C10F C11F H11F 119.5 . . ?
C8C C9C C10C 120.1(4) . . ?
C8C C9C H9C 119.9 . . ?
C10C C9C H9C 119.9 . . ?
C10D C9D C8D 118.8(3) . . ?
C10D C9D H9D 120.6 . . ?
C8D C9D H9D 120.6 . . ?
F1 B1 F4 109.5(3) . . ?
F1 B1 F2 110.3(3) . . ?
F4 B1 F2 110.9(3) . . ?
F1 B1 F3 109.2(3) . . ?
F4 B1 F3 107.9(3) . . ?
F2 B1 F3 109.0(3) . . ?
F6 B2 F5 110.0(3) . . ?
F6 B2 F8 111.5(3) . . ?
F5 B2 F8 109.6(3) . . ?
F6 B2 F7 109.7(3) . . ?
F5 B2 F7 107.2(3) . . ?
F8 B2 F7 108.7(3) . . ?
F9 B3 F11 111.3(3) . . ?
F9 B3 F12 109.8(3) . . ?
F11 B3 F12 109.7(3) . . ?
F9 B3 F10 108.3(3) . . ?
F11 B3 F10 107.8(3) . . ?
F12 B3 F10 109.9(3) . . ?
C12 O1 H1 107(3) . . ?
O1 C12 C15 106.0(3) . . ?
O1 C12 C14 108.3(3) . . ?
C15 C12 C14 111.7(3) . . ?
O1 C12 C13 108.1(3) . . ?
C15 C12 C13 110.9(3) . . ?
C14 C12 C13 111.6(3) . . ?
C12 C13 H13A 109.5 . . ?
C12 C13 H13B 109.5 . . ?
H13A C13 H13B 109.5 . . ?
C12 C13 H13C 109.5 . . ?
H13A C13 H13C 109.5 . . ?
H13B C13 H13C 109.5 . . ?
C12 C14 H14A 109.5 . . ?
C12 C14 H14B 109.5 . . ?
H14A C14 H14B 109.5 . . ?
C12 C14 H14C 109.5 . . ?
H14A C14 H14C 109.5 . . ?
H14B C14 H14C 109.5 . . ?
C12 C15 H15A 109.5 . . ?
C12 C15 H15B 109.5 . . ?
H15A C15 H15B 109.5 . . ?
C12 C15 H15C 109.5 . . ?
H15A C15 H15C 109.5 . . ?
H15B C15 H15C 109.5 . . ?
C16 O2 H2 115(3) . . ?
O2 C16 C17 106.3(3) . . ?
O2 C16 C19 108.0(3) . . ?
C17 C16 C19 110.9(3) . . ?
O2 C16 C18 108.3(3) . . ?
C17 C16 C18 111.1(4) . . ?
C19 C16 C18 111.9(3) . . ?
C16 C17 H17A 109.5 . . ?
C16 C17 H17B 109.5 . . ?
H17A C17 H17B 109.5 . . ?
C16 C17 H17C 109.5 . . ?
H17A C17 H17C 109.5 . . ?
H17B C17 H17C 109.5 . . ?
C16 C18 H18A 109.5 . . ?
C16 C18 H18B 109.5 . . ?
H18A C18 H18B 109.5 . . ?
C16 C18 H18C 109.5 . . ?
H18A C18 H18C 109.5 . . ?
H18B C18 H18C 109.5 . . ?
C16 C19 H19A 109.5 . . ?
C16 C19 H19B 109.5 . . ?
H19A C19 H19B 109.5 . . ?
C16 C19 H19C 109.5 . . ?
H19A C19 H19C 109.5 . . ?
H19B C19 H19C 109.5 . . ?

loop_
_geom_bond_atom_site_label_1
_geom_bond_atom_site_label_2
_geom_bond_distance
_geom_bond_site_symmetry_2
_geom_bond_publ_flag
Cu1 N3B 1.986(3) . ?
Cu1 N3A 1.996(3) . ?
Cu1 N3C 2.002(3) . ?
Cu1 N3D 2.002(3) . ?
Cu2 N3E 1.997(2) . ?
Cu2 N3E 1.997(2) 2 ?
Cu2 N3F 2.003(3) 2 ?
Cu2 N3F 2.003(3) . ?
N1A C2A 1.331(4) . ?
N1A C5A 1.368(4) . ?
N1A H1A 0.848(18) . ?
N1B C2B 1.335(4) . ?
N1B C5B 1.378(4) . ?
N1B H1B 0.851(18) . ?
N1C C2C 1.340(4) . ?
N1C C5C 1.375(4) . ?
N1C H1C 0.833(18) . ?
N1D C2D 1.342(4) . ?
N1D C5D 1.385(4) . ?
N1D H1D 0.865(18) . ?
N1E C2E 1.340(4) . ?
N1E C5E 1.373(4) . ?
N1E H1E 0.852(18) . ?
N1F C2F 1.338(4) . ?
N1F C5F 1.364(4) . ?
N1F H1F 0.851(18) . ?
N3A C2A 1.316(4) . ?
N3A C4A 1.389(4) . ?
N3B C2B 1.318(4) . ?
N3B C4B 1.388(4) . ?
N3C C2C 1.327(4) . ?
N3C C4C 1.383(4) . ?
N3D C2D 1.312(4) . ?
N3D C4D 1.396(4) . ?
N3E C2E 1.316(4) . ?
N3E C4E 1.381(4) . ?
N3F C2F 1.328(4) . ?
N3F C4F 1.379(4) . ?
C9E C8E 1.379(5) . ?
C9E C10E 1.387(5) . ?
C9E H9E 0.9500 . ?
C10E C11E 1.392(4) . ?
C10E H10E 0.9500 . ?
C9A C8A 1.375(5) . ?
C9A C10A 1.388(5) . ?
C9A H9A 0.9500 . ?
C11B C10B 1.380(4) . ?
C11B C6B 1.396(5) . ?
C11B H11B 0.9500 . ?
C5E C4E 1.362(4) . ?
C5E C6E 1.476(4) . ?
C2B H2B 0.9500 . ?
C7D C8D 1.374(5) . ?
C7D C6D 1.384(4) . ?
C7D H7D 0.9500 . ?
C11E C6E 1.386(5) . ?
C11E H11E 0.9500 . ?
C5B C4B 1.360(4) . ?
C5B C6B 1.467(4) . ?
C5A C4A 1.369(4) . ?
C5A C6A 1.481(4) . ?
C11A C10A 1.381(5) . ?
C11A C6A 1.394(5) . ?
C11A H11A 0.9500 . ?
C2E H2E 0.9500 . ?
C9B C8B 1.376(5) . ?
C9B C10B 1.392(5) . ?
C9B H9B 0.9500 . ?
C6B C7B 1.397(5) . ?
C8E C7E 1.398(5) . ?
C8E H8E 0.9500 . ?
C2A H2A 0.9500 . ?
C6A C7A 1.398(5) . ?
C11D C10D 1.391(5) . ?
C11D C6D 1.390(5) . ?
C11D H11D 0.9500 . ?
C8A C7A 1.396(5) . ?
C8A H8A 0.9500 . ?
C4B H4B 0.9500 . ?
C9F C8F 1.369(6) . ?
C9F C10F 1.374(5) . ?
C9F H9F 0.9500 . ?
C10A H10A 0.9500 . ?
C2D H2D 0.9500 . ?
C6E C7E 1.399(4) . ?
C2C H2C 0.9500 . ?
C4A H4A 0.9500 . ?
C5D C4D 1.363(4) . ?
C5D C6D 1.468(5) . ?
C7E H7E 0.9500 . ?
C10B H10B 0.9500 . ?
C6F C11F 1.376(5) . ?
C6F C7F 1.393(5) . ?
C6F C5F 1.479(5) . ?
C5F C4F 1.362(4) . ?
C7B C8B 1.386(4) . ?
C7B H7B 0.9500 . ?
C4E H4E 0.9500 . ?
C4D H4D 0.9500 . ?
C7A H7A 0.9500 . ?
C2F H2F 0.9500 . ?
C8B H8B 0.9500 . ?
C10F C11F 1.388(5) . ?
C10F H10F 0.9500 . ?
C11C C6C 1.389(5) . ?
C11C C10C 1.393(5) . ?
C11C H11C 0.9500 . ?
C6C C7C 1.386(5) . ?
C6C C5C 1.481(4) . ?
C7C C8C 1.385(5) . ?
C7C H7C 0.9500 . ?
C7F C8F 1.385(5) . ?
C7F H7F 0.9500 . ?
C5C C4C 1.355(4) . ?
C4F H4F 0.9500 . ?
C4C H4C 0.9500 . ?
C10C C9C 1.392(6) . ?
C10C H10C 0.9500 . ?
C8F H8F 0.9500 . ?
C8D C9D 1.384(5) . ?
C8D H8D 0.9500 . ?
C8C C9C 1.372(6) . ?
C8C H8C 0.9500 . ?
C10D C9D 1.379(5) . ?
C10D H10D 0.9500 . ?
C11F H11F 0.9500 . ?
C9C H9C 0.9500 . ?
C9D H9D 0.9500 . ?
B1 F1 1.377(4) . ?
B1 F4 1.383(4) . ?
B1 F2 1.385(4) . ?
B1 F3 1.405(4) . ?
B2 F6 1.367(4) . ?
B2 F5 1.369(4) . ?
B2 F8 1.377(4) . ?
B2 F7 1.394(4) . ?
B3 F9 1.377(4) . ?
B3 F11 1.381(4) . ?
B3 F12 1.388(4) . ?
B3 F10 1.395(4) . ?
O1 C12 1.459(4) . ?
O1 H1 0.839(18) . ?
C12 C15 1.511(5) . ?
C12 C14 1.513(5) . ?
C12 C13 1.522(5) . ?
C13 H13A 0.9800 . ?
C13 H13B 0.9800 . ?
C13 H13C 0.9800 . ?
C14 H14A 0.9800 . ?
C14 H14B 0.9800 . ?
C14 H14C 0.9800 . ?
C15 H15A 0.9800 . ?
C15 H15B 0.9800 . ?
C15 H15C 0.9800 . ?
O2 C16 1.462(4) . ?
O2 H2 0.844(19) . ?
C16 C17 1.514(5) . ?
C16 C19 1.522(5) . ?
C16 C18 1.525(6) . ?
C17 H17A 0.9800 . ?
C17 H17B 0.9800 . ?
C17 H17C 0.9800 . ?
C18 H18A 0.9800 . ?
C18 H18B 0.9800 . ?
C18 H18C 0.9800 . ?
C19 H19A 0.9800 . ?
C19 H19B 0.9800 . ?
C19 H19C 0.9800 . ?

loop_
_geom_hbond_atom_site_label_D
_geom_hbond_atom_site_label_H
_geom_hbond_atom_site_label_A
_geom_hbond_distance_DH
_geom_hbond_distance_HA
_geom_hbond_distance_DA
_geom_hbond_angle_DHA
_geom_hbond_site_symmetry_A
_geom_hbond_publ_flag
N1A H1A F10 0.848(18) 2.05(2) 2.805(3) 148(3) 2 yes
N1B H1B F2 0.851(18) 2.00(2) 2.820(3) 163(3) 2_676 yes
N1C H1C O1 0.833(18) 1.97(2) 2.778(4) 163(4) 1_455 yes
N1D H1D O2 0.865(18) 1.96(2) 2.811(4) 168(3) . yes
N1E H1E F6 0.852(18) 1.91(2) 2.741(3) 164(3) . yes
N1F H1F F3 0.851(18) 2.04(2) 2.857(3) 161(3) 2_565 yes
O1 H1 F11 0.839(18) 2.01(2) 2.841(3) 170(4) 1_665 yes
O2 H2 F7 0.844(19) 2.08(3) 2.844(3) 150(4) 2_666 yes
